data_7025587
loop_
_publ_author_name
'Nie, Kun'
'Gu, Xiangyong'
'Yao, Yingming'
'Zhang, Yong'
'Shen, Qi'

_publ_section_title
;
 Synthesis and characterization of amine bridged bis(phenolate) lanthanide
 aryloxides and their application in the polymerization of lactide.
;
_journal_issue 29
_journal_name_full 'Dalton transactions (Cambridge, England : 2003)'
_journal_page_first 6832
_journal_page_last 6840
_journal_paper_doi 10.1039/c001888k
_journal_volume 39
_journal_year 2010
_chemical_formula_moiety 'C49 H77 N2 O6 Sm'
_chemical_formula_sum 'C49 H77 N2 O6 Sm'
_chemical_formula_weight 940.48
_chemical_name_systematic
;
?
;
_space_group_IT_number 62
_symmetry_cell_setting orthorhombic
_symmetry_Int_Tables_number 62
_symmetry_space_group_name_Hall '-P 2ac 2n'
_symmetry_space_group_name_H-M 'P n m a'
_atom_sites_solution_hydrogens geom
_atom_sites_solution_primary direct
_atom_sites_solution_secondary difmap
_audit_creation_method SHELXL-97
_cell_angle_alpha 90.00
_cell_angle_beta 90.00
_cell_angle_gamma 90.00
_cell_formula_units_Z 4
_cell_length_a 21.9170(12)
_cell_length_b 20.6367(10)
_cell_length_c 10.7274(5)
_cell_measurement_reflns_used 12998
_cell_measurement_temperature 223(2)
_cell_measurement_theta_max 27.5
_cell_measurement_theta_min 3.1
_cell_volume 4851.9(4)
_computing_cell_refinement CrystalClear
_computing_data_collection CrystalClear
_computing_data_reduction CrystalStructure
_computing_structure_refinement 'SHELXL-97 (Sheldrick, 1997)'
_computing_structure_solution 'SHELXS-97 (Sheldrick, 1990)'
_diffrn_ambient_temperature 223(2)
_diffrn_detector_area_resol_mean 14.63
_diffrn_measured_fraction_theta_full 0.992
_diffrn_measured_fraction_theta_max 0.992
_diffrn_measurement_device_type 'Rigaku Saturn'
_diffrn_measurement_method \w
_diffrn_radiation_monochromator graphite
_diffrn_radiation_source 'fine-focus sealed tube'
_diffrn_radiation_type MoK\a
_diffrn_radiation_wavelength 0.71075
_diffrn_reflns_av_R_equivalents 0.0331
_diffrn_reflns_av_sigmaI/netI 0.0364
_diffrn_reflns_limit_h_max 26
_diffrn_reflns_limit_h_min -18
_diffrn_reflns_limit_k_max 22
_diffrn_reflns_limit_k_min -24
_diffrn_reflns_limit_l_max 11
_diffrn_reflns_limit_l_min -12
_diffrn_reflns_number 16286
_diffrn_reflns_theta_full 25.50
_diffrn_reflns_theta_max 25.50
_diffrn_reflns_theta_min 3.31
_exptl_absorpt_coefficient_mu 1.257
_exptl_absorpt_correction_T_max 0.528
_exptl_absorpt_correction_T_min 0.397
_exptl_absorpt_correction_type multi-scan
_exptl_absorpt_process_details 'Jacobson, R. (1998) Private communication'
_exptl_crystal_colour colorless
_exptl_crystal_density_diffrn 1.287
_exptl_crystal_density_method 'not measured'
_exptl_crystal_description prism
_exptl_crystal_F_000 1980
_exptl_crystal_size_max 0.55
_exptl_crystal_size_mid 0.30
_exptl_crystal_size_min 0.26
_refine_diff_density_max 1.065
_refine_diff_density_min -0.995
_refine_diff_density_rms 0.099
_refine_ls_extinction_method none
_refine_ls_goodness_of_fit_ref 1.132
_refine_ls_hydrogen_treatment constr
_refine_ls_matrix_type full
_refine_ls_number_parameters 265
_refine_ls_number_reflns 4610
_refine_ls_number_restraints 16
_refine_ls_restrained_S_all 1.161
_refine_ls_R_factor_all 0.0579
_refine_ls_R_factor_gt 0.0526
_refine_ls_shift/su_max 0.001
_refine_ls_shift/su_mean 0.000
_refine_ls_structure_factor_coef Fsqd
_refine_ls_weighting_details 'calc w=1/[\s^2^(Fo^2^)+(0.0485P)^2^+16.5227P] where P=(Fo^2^+2Fc^2^)/3'
_refine_ls_weighting_scheme calc
_refine_ls_wR_factor_gt 0.1260
_refine_ls_wR_factor_ref 0.1295
_reflns_number_gt 4259
_reflns_number_total 4610
_reflns_threshold_expression >2sigma(I)
_cod_data_source_file c001888k.txt
_cod_data_source_block complex8
_cod_database_code 7025587

loop_
_symmetry_equiv_pos_as_xyz
'x, y, z'
'-x+1/2, y+1/2, z+1/2'
'x, -y+1/2, z'
'-x+1/2, -y, z+1/2'
'-x, -y, -z'
'x-1/2, -y-1/2, -z-1/2'
'-x, y-1/2, -z'
'x-1/2, y, -z-1/2'

loop_
_atom_site_label
_atom_site_type_symbol
_atom_site_fract_x
_atom_site_fract_y
_atom_site_fract_z
_atom_site_U_iso_or_equiv
_atom_site_adp_type
_atom_site_occupancy
_atom_site_symmetry_multiplicity
_atom_site_calc_flag
_atom_site_refinement_flags
_atom_site_disorder_assembly
_atom_site_disorder_group
Sm1 Sm 0.678379(16) 0.2500 0.69626(3) 0.02958(14) Uani 1 2 d S . .
O1 O 0.65701(16) 0.14625(17) 0.6637(3) 0.0357(8) Uani 1 1 d . . .
O2 O 0.7470(3) 0.2500 0.8446(5) 0.0587(17) Uani 1 2 d S . .
O3 O 0.9350(5) 0.2797(5) 1.1879(10) 0.080(3) Uiso 0.50 1 d PD . .
O4 O 0.7827(3) 0.2500 0.5889(6) 0.0683(19) Uani 1 2 d S . .
O5 O 0.6718(3) 0.2500 0.4552(5) 0.0434(13) Uani 1 2 d S . .
N1 N 0.5585(3) 0.2500 0.6608(6) 0.0335(13) Uani 1 2 d S . .
N2 N 0.6124(3) 0.2500 0.9078(6) 0.057(2) Uani 1 2 d SD . .
C1 C 0.6101(3) 0.1064(3) 0.6794(5) 0.0360(12) Uani 1 1 d . . .
C2 C 0.6167(3) 0.0427(3) 0.7309(5) 0.0408(13) Uani 1 1 d . . .
C3 C 0.5634(3) 0.0068(3) 0.7503(5) 0.0528(16) Uani 1 1 d . . .
H3 H 0.5671 -0.0346 0.7861 0.063 Uiso 1 1 calc R . .
C4 C 0.5049(3) 0.0287(3) 0.7197(6) 0.0522(16) Uani 1 1 d . A .
C5 C 0.5007(3) 0.0884(3) 0.6665(5) 0.0461(14) Uani 1 1 d . . .
H5 H 0.4620 0.1040 0.6433 0.055 Uiso 1 1 calc R . .
C6 C 0.5514(2) 0.1273(3) 0.6451(5) 0.0375(12) Uani 1 1 d . . .
C7 C 0.5432(2) 0.1923(3) 0.5832(5) 0.0387(12) Uani 1 1 d . . .
H7A H 0.5686 0.1933 0.5081 0.046 Uiso 1 1 calc R . .
H7B H 0.5006 0.1961 0.5565 0.046 Uiso 1 1 calc R . .
C8 C 0.5193(3) 0.2500 0.7747(7) 0.0404(18) Uani 1 2 d S . .
C9 C 0.5495(6) 0.2846(6) 0.8823(12) 0.053(2) Uani 0.50 1 d P . .
C10 C 0.6102(6) 0.1886(5) 0.9689(13) 0.053(2) Uani 0.50 1 d PD . .
C11 C 0.6406(6) 0.3023(6) 0.9882(12) 0.053(2) Uani 0.50 1 d PD . .
C12 C 0.6805(3) 0.0153(3) 0.7582(6) 0.0475(14) Uani 1 1 d . . .
C13 C 0.6771(4) -0.0534(3) 0.8162(7) 0.074(2) Uani 1 1 d . . .
H13A H 0.7180 -0.0686 0.8348 0.111 Uiso 1 1 calc R . .
H13B H 0.6578 -0.0828 0.7576 0.111 Uiso 1 1 calc R . .
H13C H 0.6533 -0.0518 0.8924 0.111 Uiso 1 1 calc R . .
C14 C 0.7155(4) 0.0099(4) 0.6357(6) 0.068(2) Uani 1 1 d . . .
H14A H 0.7187 0.0524 0.5976 0.102 Uiso 1 1 calc R . .
H14B H 0.6941 -0.0192 0.5798 0.102 Uiso 1 1 calc R . .
H14C H 0.7561 -0.0069 0.6518 0.102 Uiso 1 1 calc R . .
C15 C 0.7149(3) 0.0571(3) 0.8500(6) 0.0583(17) Uani 1 1 d . . .
H15A H 0.7196 0.1004 0.8160 0.087 Uiso 1 1 calc R . .
H15B H 0.7549 0.0385 0.8651 0.087 Uiso 1 1 calc R . .
H15C H 0.6924 0.0594 0.9277 0.087 Uiso 1 1 calc R . .
C16 C 0.4472(4) -0.0129(4) 0.7456(7) 0.076(2) Uani 1 1 d D . .
C17 C 0.4653(9) -0.0851(8) 0.7350(19) 0.099(3) Uani 0.50 1 d PD A 1
C17' C 0.4606(9) -0.0770(8) 0.8092(17) 0.099(3) Uani 0.50 1 d PD A 2
C18 C 0.4010(12) -0.015(2) 0.642(2) 0.099(3) Uani 0.50 1 d PD A 1
C18' C 0.4097(13) -0.011(2) 0.624(2) 0.099(3) Uani 0.50 1 d PD A 2
C19 C 0.4238(10) -0.0002(10) 0.8753(14) 0.099(3) Uani 0.50 1 d PD A 1
C19' C 0.4079(9) 0.0297(9) 0.8356(17) 0.099(3) Uani 0.50 1 d PD A 2
C20 C 0.7930(4) 0.2500 0.9264(8) 0.0492(11) Uiso 1 2 d SD . .
C21 C 0.8200(7) 0.1989(6) 0.9819(13) 0.0492(11) Uiso 0.50 1 d PD . .
C22 C 0.8682(6) 0.2054(6) 1.0655(12) 0.0492(11) Uiso 0.50 1 d PD . .
C23 C 0.8876(5) 0.2674(4) 1.0977(10) 0.0492(11) Uiso 0.50 1 d PD . .
C24 C 0.8633(6) 0.3238(6) 1.0475(12) 0.0492(11) Uiso 0.50 1 d PD . .
C25 C 0.8155(7) 0.3134(6) 0.9575(13) 0.0492(11) Uiso 0.50 1 d PD . .
C26 C 0.9694(9) 0.2276(7) 1.2358(17) 0.092(6) Uiso 0.50 1 d PD . .
C27 C 0.8214(3) 0.3056(5) 0.5981(8) 0.082(3) Uani 1 1 d . . .
H27A H 0.8292 0.3167 0.6855 0.099 Uiso 1 1 calc R . .
H27B H 0.8030 0.3430 0.5564 0.099 Uiso 1 1 calc R . .
C28 C 0.8781(4) 0.2858(5) 0.5352(10) 0.115(4) Uani 1 1 d . . .
H28A H 0.9138 0.3025 0.5801 0.138 Uiso 1 1 calc R . .
H28B H 0.8791 0.3025 0.4497 0.138 Uiso 1 1 calc R . .
C29 C 0.6849(4) 0.3060(3) 0.3794(6) 0.0633(19) Uani 1 1 d . . .
H29A H 0.7016 0.3411 0.4309 0.076 Uiso 1 1 calc R . .
H29B H 0.6476 0.3216 0.3388 0.076 Uiso 1 1 calc R . .
C30 C 0.7304(4) 0.2852(4) 0.2845(6) 0.074(2) Uani 1 1 d . . .
H30A H 0.7191 0.3017 0.2020 0.089 Uiso 1 1 calc R . .
H30B H 0.7710 0.3017 0.3057 0.089 Uiso 1 1 calc R . .

loop_
_atom_site_aniso_label
_atom_site_aniso_U_11
_atom_site_aniso_U_22
_atom_site_aniso_U_33
_atom_site_aniso_U_23
_atom_site_aniso_U_13
_atom_site_aniso_U_12
Sm1 0.0253(2) 0.0338(2) 0.0296(2) 0.000 -0.00080(15) 0.000
O1 0.0312(18) 0.0340(18) 0.042(2) 0.0031(16) -0.0010(16) -0.0049(16)
O2 0.035(3) 0.098(5) 0.043(3) 0.000 -0.021(3) 0.000
O4 0.029(3) 0.116(6) 0.060(4) 0.000 0.010(3) 0.000
O5 0.058(4) 0.042(3) 0.031(3) 0.000 0.007(3) 0.000
N1 0.024(3) 0.041(3) 0.035(3) 0.000 0.000(3) 0.000
N2 0.032(4) 0.108(6) 0.030(3) 0.000 -0.004(3) 0.000
C1 0.042(3) 0.036(3) 0.030(2) -0.007(2) 0.000(2) -0.005(2)
C2 0.055(4) 0.037(3) 0.030(3) -0.003(2) 0.002(3) -0.004(3)
C3 0.081(5) 0.039(3) 0.038(3) -0.001(3) 0.007(3) -0.019(3)
C4 0.058(4) 0.053(4) 0.045(3) -0.004(3) 0.003(3) -0.021(3)
C5 0.043(3) 0.055(4) 0.041(3) -0.009(3) -0.001(3) -0.014(3)
C6 0.038(3) 0.041(3) 0.034(3) -0.004(2) -0.002(2) -0.008(2)
C7 0.029(3) 0.047(3) 0.040(3) 0.000(2) -0.006(2) -0.004(2)
C8 0.027(4) 0.057(5) 0.038(4) 0.000 0.005(3) 0.000
C9 0.044(5) 0.060(4) 0.055(4) -0.004(4) 0.020(4) 0.005(3)
C10 0.044(5) 0.060(4) 0.055(4) -0.004(4) 0.020(4) 0.005(3)
C11 0.044(5) 0.060(4) 0.055(4) -0.004(4) 0.020(4) 0.005(3)
C12 0.065(4) 0.034(3) 0.044(3) 0.001(3) 0.001(3) 0.010(3)
C13 0.107(7) 0.037(3) 0.079(5) 0.008(3) 0.004(5) 0.013(4)
C14 0.070(5) 0.080(5) 0.054(4) -0.002(4) 0.010(4) 0.026(4)
C15 0.067(4) 0.053(4) 0.055(4) 0.004(3) -0.015(3) 0.009(3)
C16 0.088(6) 0.080(5) 0.060(4) -0.003(4) 0.017(4) -0.057(5)
C17 0.100(5) 0.118(6) 0.078(5) 0.007(5) 0.014(5) -0.067(5)
C17' 0.100(5) 0.118(6) 0.078(5) 0.007(5) 0.014(5) -0.067(5)
C18 0.100(5) 0.118(6) 0.078(5) 0.007(5) 0.014(5) -0.067(5)
C18' 0.100(5) 0.118(6) 0.078(5) 0.007(5) 0.014(5) -0.067(5)
C19 0.100(5) 0.118(6) 0.078(5) 0.007(5) 0.014(5) -0.067(5)
C19' 0.100(5) 0.118(6) 0.078(5) 0.007(5) 0.014(5) -0.067(5)
C27 0.052(4) 0.117(7) 0.078(5) 0.013(5) 0.007(4) -0.020(5)
C28 0.047(4) 0.161(10) 0.137(8) 0.034(7) 0.013(5) -0.011(5)
C29 0.085(5) 0.053(4) 0.052(4) 0.018(3) 0.015(4) 0.006(4)
C30 0.087(6) 0.084(5) 0.052(4) 0.002(4) 0.022(4) -0.013(4)

loop_
_atom_type_symbol
_atom_type_description
_atom_type_scat_dispersion_real
_atom_type_scat_dispersion_imag
_atom_type_scat_source
C C 0.0033 0.0016 'International Tables Vol C Tables 4.2.6.8 and 6.1.1.4'
H H 0.0000 0.0000 'International Tables Vol C Tables 4.2.6.8 and 6.1.1.4'
N N 0.0061 0.0033 'International Tables Vol C Tables 4.2.6.8 and 6.1.1.4'
O O 0.0106 0.0060 'International Tables Vol C Tables 4.2.6.8 and 6.1.1.4'
Sm Sm -0.1638 3.4418 'International Tables Vol C Tables 4.2.6.8 and 6.1.1.4'

loop_
_geom_angle_atom_site_label_1
_geom_angle_atom_site_label_2
_geom_angle_atom_site_label_3
_geom_angle
_geom_angle_site_symmetry_1
_geom_angle_site_symmetry_3
O2 Sm1 O1 105.02(9) . .
O2 Sm1 O1 105.02(9) . 3
O1 Sm1 O1 149.49(18) . 3
O2 Sm1 O4 73.3(2) . .
O1 Sm1 O4 96.76(10) . .
O1 Sm1 O4 96.76(10) 3 .
O2 Sm1 O5 139.8(2) . .
O1 Sm1 O5 80.29(10) . .
O1 Sm1 O5 80.29(10) 3 .
O4 Sm1 O5 66.5(2) . .
O2 Sm1 N1 141.6(2) . .
O1 Sm1 N1 76.63(9) . .
O1 Sm1 N1 76.63(9) 3 .
O4 Sm1 N1 145.0(2) . .
O5 Sm1 N1 78.58(18) . .
O2 Sm1 N2 75.9(2) . .
O1 Sm1 N2 91.10(10) . .
O1 Sm1 N2 91.10(10) 3 .
O4 Sm1 N2 149.2(2) . .
O5 Sm1 N2 144.32(19) . .
N1 Sm1 N2 65.74(19) . .
C1 O1 Sm1 137.8(3) . .
C20 O2 Sm1 174.5(6) . .
C26 O3 O3 80.6(13) 3 3
C26 O3 C26 40.2(16) 3 .
O3 O3 C26 40.4(8) 3 .
C26 O3 C23 158.6(17) 3 .
O3 O3 C23 79.9(6) 3 .
C26 O3 C23 119.8(11) . .
C26 O3 C23 135.5(16) 3 3
O3 O3 C23 55.6(5) 3 3
C26 O3 C23 95.7(10) . 3
C23 O3 C23 24.2(6) . 3
C27 O4 C27 106.6(8) . 3
C27 O4 Sm1 119.9(4) . .
C27 O4 Sm1 119.9(4) 3 .
C29 O5 C29 106.6(6) . 3
C29 O5 Sm1 123.5(4) . .
C29 O5 Sm1 123.5(4) 3 .
C7 N1 C7 106.0(5) . 3
C7 N1 C8 109.1(4) . .
C7 N1 C8 109.1(4) 3 .
C7 N1 Sm1 107.6(3) . .
C7 N1 Sm1 107.6(3) 3 .
C8 N1 Sm1 116.9(4) . .
C10 N2 C10 125.2(12) 3 .
C10 N2 C11 28.3(6) 3 .
C10 N2 C11 112.7(9) . .
C10 N2 C11 112.7(9) 3 3
C10 N2 C11 28.3(6) . 3
C11 N2 C11 90.9(12) . 3
C10 N2 C9 116.8(8) 3 3
C10 N2 C9 69.3(8) . 3
C11 N2 C9 141.2(8) . 3
C11 N2 C9 97.6(7) 3 3
C10 N2 C9 69.3(8) 3 .
C10 N2 C9 116.8(8) . .
C11 N2 C9 97.6(7) . .
C11 N2 C9 141.2(8) 3 .
C9 N2 C9 53.9(10) 3 .
C10 N2 Sm1 113.9(6) 3 .
C10 N2 Sm1 113.9(6) . .
C11 N2 Sm1 105.1(6) . .
C11 N2 Sm1 105.1(6) 3 .
C9 N2 Sm1 108.9(5) 3 .
C9 N2 Sm1 108.9(5) . .
O1 C1 C6 119.0(5) . .
O1 C1 C2 122.5(5) . .
C6 C1 C2 118.4(5) . .
C3 C2 C1 117.2(6) . .
C3 C2 C12 122.5(5) . .
C1 C2 C12 120.2(5) . .
C4 C3 C2 124.1(6) . .
C4 C3 H3 117.9 . .
C2 C3 H3 117.9 . .
C5 C4 C3 116.9(6) . .
C5 C4 C16 121.2(7) . .
C3 C4 C16 121.8(6) . .
C4 C5 C6 122.5(6) . .
C4 C5 H5 118.8 . .
C6 C5 H5 118.8 . .
C5 C6 C1 120.7(5) . .
C5 C6 C7 119.4(5) . .
C1 C6 C7 119.9(5) . .
N1 C7 C6 116.0(4) . .
N1 C7 H7A 108.3 . .
C6 C7 H7A 108.3 . .
N1 C7 H7B 108.3 . .
C6 C7 H7B 108.3 . .
H7A C7 H7B 107.4 . .
N1 C8 C9 111.9(6) . .
N1 C8 C9 111.9(6) . 3
C9 C8 C9 56.5(10) . 3
C9 C9 C8 61.8(5) 3 .
C9 C9 N2 63.0(5) 3 .
C8 C9 N2 107.6(8) . .
C9 C9 C10 108.8(6) 3 3
C8 C9 C10 155.2(9) . 3
N2 C9 C10 51.3(5) . 3
C11 C10 N2 82.3(11) 3 .
C11 C10 C9 141.8(13) 3 3
N2 C10 C9 59.4(6) . 3
C10 C11 N2 69.3(10) 3 .
C15 C12 C14 110.6(6) . .
C15 C12 C2 111.6(5) . .
C14 C12 C2 108.6(5) . .
C15 C12 C13 106.6(5) . .
C14 C12 C13 107.7(5) . .
C2 C12 C13 111.6(6) . .
C12 C13 H13A 109.5 . .
C12 C13 H13B 109.5 . .
H13A C13 H13B 109.5 . .
C12 C13 H13C 109.5 . .
H13A C13 H13C 109.5 . .
H13B C13 H13C 109.5 . .
C12 C14 H14A 109.5 . .
C12 C14 H14B 109.5 . .
H14A C14 H14B 109.5 . .
C12 C14 H14C 109.5 . .
H14A C14 H14C 109.5 . .
H14B C14 H14C 109.5 . .
C12 C15 H15A 109.5 . .
C12 C15 H15B 109.5 . .
H15A C15 H15B 109.5 . .
C12 C15 H15C 109.5 . .
H15A C15 H15C 109.5 . .
H15B C15 H15C 109.5 . .
C18 C16 C19 117.3(16) . .
C18 C16 C17' 115.9(18) . .
C19 C16 C17' 78.5(12) . .
C18 C16 C18' 10.6(17) . .
C19 C16 C18' 126.7(18) . .
C17' C16 C18' 120.1(19) . .
C18 C16 C17 95(2) . .
C19 C16 C17 108.8(12) . .
C17' C16 C17 31.0(8) . .
C18' C16 C17 95(2) . .
C18 C16 C4 115.7(10) . .
C19 C16 C4 110.3(8) . .
C17' C16 C4 113.8(9) . .
C18' C16 C4 105.8(10) . .
C17 C16 C4 108.0(9) . .
C18 C16 C19' 96(2) . .
C19 C16 C19' 31.2(10) . .
C17' C16 C19' 108.6(11) . .
C18' C16 C19' 102.6(19) . .
C17 C16 C19' 136.7(11) . .
C4 C16 C19' 104.4(8) . .
O2 C20 C21 128.4(6) . 3
O2 C20 C21 128.4(6) . .
C21 C20 C21 102.9(12) 3 .
O2 C20 C25 114.3(6) . .
C21 C20 C25 15.2(8) 3 .
C21 C20 C25 117.3(9) . .
O2 C20 C25 114.3(6) . 3
C21 C20 C25 117.3(9) 3 3
C21 C20 C25 15.2(8) . 3
C25 C20 C25 131.0(12) . 3
C25 C21 C24 109(3) 3 3
C25 C21 C20 96(3) 3 .
C24 C21 C20 149.4(13) 3 .
C25 C21 C22 135(4) 3 .
C24 C21 C22 27.4(7) 3 .
C20 C21 C22 122.9(11) . .
C24 C22 C23 154(3) 3 3
C24 C22 C23 171(3) 3 .
C23 C22 C23 21.1(8) 3 .
C24 C22 C21 65.8(17) 3 .
C23 C22 C21 139.7(18) 3 .
C23 C22 C21 118.7(12) . .
C24 C22 C25 57.5(16) 3 3
C23 C22 C25 147.2(17) 3 3
C23 C22 C25 126.3(11) . 3
C21 C22 C25 9.1(8) . 3
C24 C22 C22 159.9(17) 3 3
C23 C22 C22 44.2(13) 3 3
C23 C22 C22 23.2(7) . 3
C21 C22 C22 95.5(7) . 3
C25 C22 C22 103.3(6) 3 3
C23 C23 C22 135.8(13) 3 3
C23 C23 C24 147.0(7) 3 .
C22 C23 C24 11.9(12) 3 .
C23 C23 C22 23.2(7) 3 .
C22 C23 C22 112.6(19) 3 .
C24 C23 C22 123.9(10) . .
C23 C23 O3 100.1(6) 3 .
C22 C23 O3 124.0(15) 3 .
C24 C23 O3 112.8(9) . .
C22 C23 O3 123.2(9) . .
C23 C23 O3 55.6(5) 3 3
C22 C23 O3 168.2(15) 3 3
C24 C23 O3 157.3(9) . 3
C22 C23 O3 78.8(8) . 3
O3 C23 O3 44.5(8) . 3
C23 C23 C24 21.9(5) 3 3
C22 C23 C24 114.0(14) 3 3
C24 C23 C24 125.1(11) . 3
C22 C23 C24 2.7(8) . 3
O3 C23 C24 122.0(8) . 3
O3 C23 C24 77.5(6) 3 3
C22 C24 C21 86.8(18) 3 3
C22 C24 C23 14.6(15) 3 .
C21 C24 C23 101.0(11) 3 .
C22 C24 C25 100.5(19) 3 .
C21 C24 C25 14.3(9) 3 .
C23 C24 C25 114.4(11) . .
C22 C24 C23 5.9(17) 3 3
C21 C24 C23 90.0(10) 3 3
C23 C24 C23 11.1(3) . 3
C25 C24 C23 103.3(9) . 3
C21 C25 C20 69(3) 3 .
C21 C25 C24 56(3) 3 .
C20 C25 C24 122.7(11) . .
C21 C25 C22 36(3) 3 3
C20 C25 C22 100.7(9) . 3
C24 C25 C22 22.0(6) . 3
C26 C26 O3 99.4(13) 3 3
C26 C26 O3 40.4(8) 3 .
O3 C26 O3 59.0(15) 3 .
O4 C27 C28 104.3(8) . .
O4 C27 H27A 110.9 . .
C28 C27 H27A 110.9 . .
O4 C27 H27B 110.9 . .
C28 C27 H27B 110.9 . .
H27A C27 H27B 108.9 . .
C27 C28 C28 106.1(5) . 3
C27 C28 H28A 110.5 . .
C28 C28 H28A 110.5 3 .
C27 C28 H28B 110.5 . .
C28 C28 H28B 110.5 3 .
H28A C28 H28B 108.7 . .
O5 C29 C30 106.6(5) . .
O5 C29 H29A 110.4 . .
C30 C29 H29A 110.4 . .
O5 C29 H29B 110.4 . .
C30 C29 H29B 110.4 . .
H29A C29 H29B 108.6 . .
C30 C30 C29 106.8(4) 3 .
C30 C30 H30A 110.4 3 .
C29 C30 H30A 110.4 . .
C30 C30 H30B 110.4 3 .
C29 C30 H30B 110.4 . .
H30A C30 H30B 108.6 . .

loop_
_geom_bond_atom_site_label_1
_geom_bond_atom_site_label_2
_geom_bond_distance
_geom_bond_site_symmetry_2
Sm1 O2 2.189(5) .
Sm1 O1 2.219(3) .
Sm1 O1 2.219(3) 3
Sm1 O4 2.560(6) .
Sm1 O5 2.590(5) .
Sm1 N1 2.656(6) .
Sm1 N2 2.691(7) .
O1 C1 1.328(6) .
O2 C20 1.336(10) .
O3 C26 0.926(18) 3
O3 O3 1.22(2) 3
O3 C26 1.409(14) .
O3 C23 1.443(12) .
O3 C23 1.721(13) 3
O4 C27 1.431(9) .
O4 C27 1.431(9) 3
O5 C29 1.442(7) .
O5 C29 1.442(7) 3
N1 C7 1.491(6) .
N1 C7 1.491(6) 3
N1 C8 1.494(9) .
N2 C10 1.428(8) 3
N2 C10 1.428(8) .
N2 C11 1.513(9) .
N2 C11 1.513(9) 3
N2 C9 1.577(14) 3
N2 C9 1.577(14) .
C1 C6 1.406(8) .
C1 C2 1.434(7) .
C2 C3 1.399(8) .
C2 C12 1.536(9) .
C3 C4 1.398(10) .
C3 H3 0.9400 .
C4 C5 1.363(9) .
C4 C16 1.553(9) .
C5 C6 1.390(8) .
C5 H5 0.9400 .
C6 C7 1.507(7) .
C7 H7A 0.9800 .
C7 H7B 0.9800 .
C8 C9 1.511(15) .
C8 C9 1.511(15) 3
C9 C9 1.43(3) 3
C9 C10 1.713(19) 3
C10 C11 0.725(16) 3
C10 C9 1.713(19) 3
C11 C10 0.725(16) 3
C12 C15 1.511(9) .
C12 C14 1.526(9) .
C12 C13 1.550(8) .
C13 H13A 0.9700 .
C13 H13B 0.9700 .
C13 H13C 0.9700 .
C14 H14A 0.9700 .
C14 H14B 0.9700 .
C14 H14C 0.9700 .
C15 H15A 0.9700 .
C15 H15B 0.9700 .
C15 H15C 0.9700 .
C16 C18 1.504(17) .
C16 C19 1.506(15) .
C16 C17' 1.518(16) .
C16 C18' 1.544(17) .
C16 C17 1.546(16) .
C16 C19' 1.563(16) .
C20 C21 1.348(12) 3
C20 C21 1.348(12) .
C20 C25 1.437(12) .
C20 C25 1.437(12) 3
C21 C25 0.38(2) 3
C21 C24 1.272(18) 3
C21 C22 1.392(14) .
C22 C24 0.641(14) 3
C22 C23 0.785(13) 3
C22 C23 1.392(13) .
C22 C25 1.681(18) 3
C22 C22 1.84(2) 3
C23 C23 0.717(18) 3
C23 C22 0.785(13) 3
C23 C24 1.388(13) .
C23 O3 1.721(13) 3
C23 C24 2.028(15) 3
C24 C22 0.641(14) 3
C24 C21 1.272(18) 3
C24 C25 1.442(14) .
C24 C23 2.028(15) 3
C25 C21 0.38(2) 3
C25 C22 1.681(18) 3
C26 C26 0.92(3) 3
C26 O3 0.926(18) 3
C27 C28 1.471(11) .
C27 H27A 0.9800 .
C27 H27B 0.9800 .
C28 C28 1.48(2) 3
C28 H28A 0.9800 .
C28 H28B 0.9800 .
C29 C30 1.489(10) .
C29 H29A 0.9800 .
C29 H29B 0.9800 .
C30 C30 1.451(15) 3
C30 H30A 0.9800 .
C30 H30B 0.9800 .
